data_4323393
loop_
_publ_author_name
'Michael A. Beswick'
'Natalie L. Cromhout'
'Christopher N. Harmer'
'Michael A. Paver'
'Paul R. Raithby'
'Moira-Ann Rennie'
'Alexander Steiner'
'Dominic S. Wright'

_publ_section_title
;
 Assembly of Mixed-Metal Cages Using Polyimido Antimony(III) Anions.
 Syntheses and Structures of [Sb3(NCy)4(HNCy)2]K.2(toluene),
 [Sb2(NCy)4]2M4 (M = Cu, Ag), and [Sb(NCy)3]2Pb3 (Cy = Cyclohexyl, C6H11)
;
_journal_name_full 'Inorganic Chemistry'
_journal_page_first 1740
_journal_page_last 1744
_journal_paper_doi 10.1021/ic961108b
_journal_volume 36
_journal_year 1997
_chemical_formula_sum 'C50 H84 K N6 Sb3'
_chemical_formula_weight 1173.58
_chemical_name_systematic
;
 ?
;
_space_group_IT_number 15
_symmetry_cell_setting monoclinic
_symmetry_space_group_name_Hall '-C 2yc'
_symmetry_space_group_name_H-M 'C 1 2/c 1'
_atom_sites_solution_hydrogens geom
_atom_sites_solution_primary direct
_atom_sites_solution_secondary difmap
_audit_creation_method SHELXL
_cell_angle_alpha 90.00
_cell_angle_beta 90.24(2)
_cell_angle_gamma 90.00
_cell_formula_units_Z 4
_cell_length_a 18.418(3)
_cell_length_b 11.457(2)
_cell_length_c 24.798(6)
_cell_measurement_temperature 153(2)
_cell_volume 5232.7(18)
_computing_structure_refinement 'SHELXL-93 (Sheldrick, 1993)'
_computing_structure_solution 'SHELXS-86 (Sheldrick, 1990)'
_diffrn_ambient_temperature 153(2)
_diffrn_radiation_monochromator graphite
_diffrn_radiation_source 'fine-focus sealed tube'
_diffrn_radiation_type MoK\a
_diffrn_radiation_wavelength 0.71073
_diffrn_reflns_av_R_equivalents 0.0160
_diffrn_reflns_av_sigmaI/netI 0.0161
_diffrn_reflns_limit_h_max 19
_diffrn_reflns_limit_h_min -19
_diffrn_reflns_limit_k_max 12
_diffrn_reflns_limit_k_min -12
_diffrn_reflns_limit_l_max 26
_diffrn_reflns_limit_l_min -25
_diffrn_reflns_number 5852
_diffrn_reflns_theta_max 22.50
_diffrn_reflns_theta_min 4.10
_exptl_absorpt_coefficient_mu 1.655
_exptl_absorpt_correction_T_max 0.884
_exptl_absorpt_correction_T_min 0.378
_exptl_absorpt_correction_type 'semi-empirical with psi-scans'
_exptl_crystal_colour colorless
_exptl_crystal_density_diffrn 1.490
_exptl_crystal_description blocks
_exptl_crystal_F_000 2392
_exptl_crystal_size_max 0.3
_exptl_crystal_size_mid 0.3
_exptl_crystal_size_min 0.2
_refine_diff_density_max 1.409
_refine_diff_density_min -0.709
_refine_diff_density_rms 0.069
_refine_ls_extinction_method none
_refine_ls_goodness_of_fit_all 1.041
_refine_ls_goodness_of_fit_obs 1.050
_refine_ls_matrix_type full
_refine_ls_number_parameters 246
_refine_ls_number_reflns 3409
_refine_ls_number_restraints 49
_refine_ls_restrained_S_all 1.038
_refine_ls_restrained_S_obs 1.046
_refine_ls_R_factor_all 0.0305
_refine_ls_R_factor_obs 0.0265
_refine_ls_shift/esd_max -0.003
_refine_ls_shift/esd_mean 0.000
_refine_ls_structure_factor_coef Fsqd
_refine_ls_weighting_details 'w=1/[\s^2^(Fo^2^)+(0.0312P)^2^+24.2550P] where P=(Fo^2^+2Fc^2^)/3'
_refine_ls_weighting_scheme calc
_refine_ls_wR_factor_all 0.0659
_refine_ls_wR_factor_obs 0.0634
_reflns_number_observed 3119
_reflns_number_total 3409
_reflns_observed_criterion >2sigma(I)
_cod_data_source_file ic961108b_3.cif
_cod_data_source_block la
_cod_depositor_comments
;
The following automatic conversions were performed:

'_refine_ls_weighting_scheme' value 'calc
w=1/[\s^2^(Fo^2^)+(0.0312P)^2^+24.2550P] where P=(Fo^2^+2Fc^2^)/3'
was changed to 'calc'. New tag '_refine_ls_weighting_details' was
created. The value of the new tag was set to
'w=1/[\s^2^(Fo^2^)+(0.0312P)^2^+24.2550P] where P=(Fo^2^+2Fc^2^)/3'.

Automatic conversion script
Id: cif_fix_values 3143 2015-03-26 13:38:13Z robertas 
;
_cod_database_code 4323393

loop_
_symmetry_equiv_pos_as_xyz
'x, y, z'
'-x, y, -z+1/2'
'x+1/2, y+1/2, z'
'-x+1/2, y+1/2, -z+1/2'
'-x, -y, -z'
'x, -y, z-1/2'
'-x+1/2, -y+1/2, -z'
'x+1/2, -y+1/2, z-1/2'

loop_
_atom_site_aniso_label
_atom_site_aniso_U_11
_atom_site_aniso_U_22
_atom_site_aniso_U_33
_atom_site_aniso_U_23
_atom_site_aniso_U_13
_atom_site_aniso_U_12
Sb1 0.0235(2) 0.0192(2) 0.0250(2) 0.000 0.00106(15) 0.000
Sb2 0.0276(2) 0.0317(2) 0.0267(2) 0.00117(12) 0.00035(11) -0.00768(12)
K1 0.0503(9) 0.0297(8) 0.0504(8) 0.000 -0.0143(7) 0.000
N1 0.051(2) 0.029(2) 0.035(2) 0.009(2) -0.004(2) -0.017(2)
C10 0.046(3) 0.023(2) 0.030(2) 0.002(2) -0.004(2) -0.010(2)
C11 0.045(3) 0.034(3) 0.043(3) 0.002(2) -0.006(2) -0.005(2)
C12 0.053(3) 0.039(3) 0.042(3) -0.002(2) -0.015(2) -0.005(2)
C13 0.064(3) 0.040(3) 0.033(2) -0.005(2) -0.010(2) -0.010(2)
C14 0.061(3) 0.033(3) 0.042(3) -0.004(2) 0.000(2) -0.002(2)
C15 0.051(3) 0.031(2) 0.044(3) -0.001(2) -0.010(2) -0.005(2)
N2 0.024(2) 0.025(2) 0.027(2) 0.0029(14) -0.0010(13) -0.0045(14)
C20 0.025(2) 0.021(2) 0.027(2) 0.002(2) 0.001(2) -0.002(2)
C21 0.042(2) 0.027(2) 0.035(2) -0.006(2) 0.001(2) 0.003(2)
C22 0.039(3) 0.022(2) 0.055(3) 0.001(2) 0.002(2) 0.007(2)
C23 0.035(2) 0.033(3) 0.045(3) 0.011(2) 0.000(2) 0.006(2)
C24 0.043(3) 0.039(3) 0.032(2) 0.002(2) -0.002(2) 0.010(2)
C25 0.034(2) 0.024(2) 0.030(2) -0.001(2) 0.000(2) 0.004(2)
N3 0.027(2) 0.032(2) 0.025(2) 0.0019(15) -0.0024(14) -0.0066(15)
C30 0.027(2) 0.033(2) 0.022(2) 0.003(2) -0.003(2) -0.006(2)
C31 0.046(3) 0.042(3) 0.027(2) -0.001(2) 0.001(2) 0.001(2)
C32 0.054(3) 0.056(3) 0.028(2) -0.006(2) 0.001(2) 0.003(2)
C33 0.044(3) 0.075(4) 0.024(2) 0.007(2) 0.002(2) -0.006(2)
C34 0.057(3) 0.053(3) 0.034(2) 0.014(2) 0.001(2) -0.011(3)
C35 0.045(3) 0.039(3) 0.034(2) 0.006(2) 0.001(2) -0.013(2)

loop_
_atom_site_label
_atom_site_type_symbol
_atom_site_fract_x
_atom_site_fract_y
_atom_site_fract_z
_atom_site_U_iso_or_equiv
_atom_site_thermal_displace_type
_atom_site_occupancy
_atom_site_calc_flag
_atom_site_refinement_flags
_atom_site_disorder_group
Sb1 Sb 0.5000 0.15267(3) 0.7500 0.02257(11) Uani 1 d S .
Sb2 Sb 0.340939(14) 0.03578(2) 0.753625(10) 0.02868(11) Uani 1 d . .
K1 K 0.5000 -0.16497(12) 0.7500 0.0435(3) Uani 1 d S .
N1 N 0.3519(2) -0.1375(3) 0.72689(15) 0.0385(9) Uani 1 d . .
H1 H 0.3225(24) -0.1734(40) 0.7399(17) 0.033(14) Uiso 1 d . .
C10 C 0.3452(2) -0.1593(3) 0.6682(2) 0.0331(10) Uani 1 d . .
H10 H 0.3725(2) -0.0961(3) 0.6493(2) 0.040 Uiso 1 calc R .
C11 C 0.2673(2) -0.1558(4) 0.6474(2) 0.0406(11) Uani 1 d . .
H11A H 0.2461(2) -0.0783(4) 0.6555(2) 0.049 Uiso 1 calc R .
H11B H 0.2384(2) -0.2153(4) 0.6667(2) 0.049 Uiso 1 calc R .
C12 C 0.2620(3) -0.1782(4) 0.5867(2) 0.0450(12) Uani 1 d . .
H12A H 0.2102(3) -0.1807(4) 0.5758(2) 0.054 Uiso 1 calc R .
H12B H 0.2855(3) -0.1133(4) 0.5671(2) 0.054 Uiso 1 calc R .
C13 C 0.2983(3) -0.2927(4) 0.5716(2) 0.0458(12) Uani 1 d . .
H13A H 0.2705(3) -0.3585(4) 0.5871(2) 0.055 Uiso 1 calc R .
H13B H 0.2979(3) -0.3014(4) 0.5318(2) 0.055 Uiso 1 calc R .
C14 C 0.3758(3) -0.2972(4) 0.5920(2) 0.0451(12) Uani 1 d . .
H14A H 0.4051(3) -0.2377(4) 0.5729(2) 0.054 Uiso 1 calc R .
H14B H 0.3968(3) -0.3748(4) 0.5839(2) 0.054 Uiso 1 calc R .
C15 C 0.3800(3) -0.2752(4) 0.6526(2) 0.0422(11) Uani 1 d . .
H15A H 0.3552(3) -0.3394(4) 0.6718(2) 0.051 Uiso 1 calc R .
H15B H 0.4316(3) -0.2749(4) 0.6641(2) 0.051 Uiso 1 calc R .
N2 N 0.4060(2) 0.1064(3) 0.69790(12) 0.0254(7) Uani 1 d . .
C20 C 0.3842(2) 0.1955(3) 0.65861(14) 0.0242(8) Uani 1 d . .
H20 H 0.4301(2) 0.2343(3) 0.64677(14) 0.029 Uiso 1 calc R .
C21 C 0.3358(2) 0.2926(4) 0.6804(2) 0.0347(10) Uani 1 d . .
H21A H 0.3592(2) 0.3278(4) 0.7126(2) 0.042 Uiso 1 calc R .
H21B H 0.2888(2) 0.2589(4) 0.6918(2) 0.042 Uiso 1 calc R .
C22 C 0.3221(2) 0.3877(4) 0.6382(2) 0.0387(11) Uani 1 d . .
H22A H 0.2886(2) 0.4469(4) 0.6531(2) 0.046 Uiso 1 calc R .
H22B H 0.3685(2) 0.4270(4) 0.6295(2) 0.046 Uiso 1 calc R .
C23 C 0.2895(2) 0.3371(4) 0.5869(2) 0.0376(10) Uani 1 d . .
H23A H 0.2856(2) 0.3992(4) 0.5592(2) 0.045 Uiso 1 calc R .
H23B H 0.2400(2) 0.3078(4) 0.5944(2) 0.045 Uiso 1 calc R .
C24 C 0.3359(2) 0.2379(4) 0.5653(2) 0.0381(10) Uani 1 d . .
H24A H 0.3829(2) 0.2697(4) 0.5527(2) 0.046 Uiso 1 calc R .
H24B H 0.3111(2) 0.2021(4) 0.5339(2) 0.046 Uiso 1 calc R .
C25 C 0.3500(2) 0.1442(3) 0.6077(2) 0.0292(9) Uani 1 d . .
H25A H 0.3036(2) 0.1058(3) 0.6171(2) 0.035 Uiso 1 calc R .
H25B H 0.3828(2) 0.0841(3) 0.5926(2) 0.035 Uiso 1 calc R .
N3 N 0.4375(2) 0.0363(3) 0.79538(12) 0.0279(8) Uani 1 d . .
C30 C 0.4440(2) 0.0326(3) 0.85434(15) 0.0275(9) Uani 1 d . .
H30 H 0.4970(2) 0.0357(3) 0.86308(15) 0.033 Uiso 1 calc R .
C31 C 0.4088(2) 0.1351(4) 0.8830(2) 0.0382(10) Uani 1 d . .
H31A H 0.3561(2) 0.1351(4) 0.8751(2) 0.046 Uiso 1 calc R .
H31B H 0.4294(2) 0.2088(4) 0.8688(2) 0.046 Uiso 1 calc R .
C32 C 0.4205(3) 0.1307(4) 0.9441(2) 0.0464(12) Uani 1 d . .
H32A H 0.4729(3) 0.1389(4) 0.9524(2) 0.056 Uiso 1 calc R .
H32B H 0.3945(3) 0.1965(4) 0.9613(2) 0.056 Uiso 1 calc R .
C33 C 0.3926(3) 0.0159(5) 0.9668(2) 0.0476(13) Uani 1 d . .
H33A H 0.4041(3) 0.0120(5) 1.0059(2) 0.057 Uiso 1 calc R .
H33B H 0.3392(3) 0.0126(5) 0.9626(2) 0.057 Uiso 1 calc R .
C34 C 0.4262(3) -0.0867(5) 0.9388(2) 0.0481(12) Uani 1 d . .
H34A H 0.4042(3) -0.1595(5) 0.9528(2) 0.058 Uiso 1 calc R .
H34B H 0.4788(3) -0.0889(5) 0.9470(2) 0.058 Uiso 1 calc R .
C35 C 0.4153(2) -0.0815(4) 0.8772(2) 0.0394(11) Uani 1 d . .
H35A H 0.4410(2) -0.1478(4) 0.8602(2) 0.047 Uiso 1 calc R .
H35B H 0.3630(2) -0.0889(4) 0.8686(2) 0.047 Uiso 1 calc R .
C1T C 0.0918(4) 0.0182(7) 0.5317(4) 0.098(3) Uiso 0.806(8) d PDU 1
H1T1 H 0.0558(4) -0.0388(7) 0.5191(4) 0.147 Uiso 0.806(8) calc PR 1
H1T2 H 0.1405(4) -0.0076(7) 0.5213(4) 0.147 Uiso 0.806(8) calc PR 1
H1T3 H 0.0816(4) 0.0943(7) 0.5154(4) 0.147 Uiso 0.806(8) calc PR 1
C2T C 0.0879(2) 0.0280(4) 0.59066(14) 0.059(2) Uiso 0.806(8) d PGDU 1
C3T C 0.1339(2) 0.1040(4) 0.6180(2) 0.067(3) Uiso 0.806(8) d PGDU 1
H3T H 0.1680(3) 0.1498(6) 0.5986(2) 0.081 Uiso 0.806(8) calc PR 1
C4T C 0.1302(3) 0.1130(5) 0.6738(2) 0.087(3) Uiso 0.806(8) d PGDU 1
H4T H 0.1617(4) 0.1649(6) 0.6925(2) 0.105 Uiso 0.806(8) calc PR 1
C5T C 0.0804(3) 0.0461(5) 0.70229(14) 0.076(3) Uiso 0.806(8) d PGDU 1
H5T H 0.0779(4) 0.0522(6) 0.74044(14) 0.091 Uiso 0.806(8) calc PR 1
C6T C 0.0344(3) -0.0299(4) 0.6749(2) 0.065(2) Uiso 0.806(8) d PGDU 1
H6T H 0.0004(3) -0.0757(6) 0.6944(2) 0.078 Uiso 0.806(8) calc PR 1
C7T C 0.0381(2) -0.0390(4) 0.6191(2) 0.057(2) Uiso 0.806(8) d PGDU 1
H7T H 0.0067(3) -0.0909(5) 0.6004(2) 0.068 Uiso 0.806(8) calc PR 1
C1U C 0.1088(13) 0.0661(21) 0.7083(7) 0.052(7) Uiso 0.194(8) d PDU 2
H1U1 H 0.1469(13) 0.1249(21) 0.7128(7) 0.078 Uiso 0.194(8) calc PR 2
H1U2 H 0.1229(13) -0.0056(21) 0.7272(7) 0.078 Uiso 0.194(8) calc PR 2
H1U3 H 0.0632(13) 0.0956(21) 0.7233(7) 0.078 Uiso 0.194(8) calc PR 2
C2U C 0.0989(8) 0.0411(13) 0.6510(5) 0.085(9) Uiso 0.194(8) d PGDU 2
C3U C 0.0475(9) -0.0401(15) 0.6341(7) 0.039(7) Uiso 0.194(8) d PGDU 2
H3U H 0.0186(12) -0.0797(20) 0.6599(9) 0.047 Uiso 0.194(8) calc PR 2
C4U C 0.0384(11) -0.0633(18) 0.5795(8) 0.077(9) Uiso 0.194(8) d PGDU 2
H4U H 0.0033(14) -0.1188(25) 0.5680(10) 0.093 Uiso 0.194(8) calc PR 2
C5U C 0.0807(11) -0.0052(19) 0.5417(6) 0.142(20) Uiso 0.194(8) d PGDU 2
H5U H 0.0745(15) -0.0211(25) 0.5044(6) 0.170 Uiso 0.194(8) calc PR 2
C6U C 0.1321(11) 0.0760(18) 0.5586(6) 0.047(7) Uiso 0.194(8) d PGDU 2
H6U H 0.1610(15) 0.1157(25) 0.5328(8) 0.057 Uiso 0.194(8) calc PR 2
C7U C 0.1412(9) 0.0992(16) 0.6132(7) 0.141(19) Uiso 0.194(8) d PGDU 2
H7U H 0.1763(13) 0.1547(22) 0.6247(9) 0.169 Uiso 0.194(8) calc PR 2

loop_
_atom_type_symbol
_atom_type_description
_atom_type_scat_dispersion_real
_atom_type_scat_dispersion_imag
_atom_type_scat_source
C C 0.0033 0.0016 'International Tables Vol C Tables 4.2.6.8 and 6.1.1.4'
H H 0.0000 0.0000 'International Tables Vol C Tables 4.2.6.8 and 6.1.1.4'
K K 0.2009 0.2494 'International Tables Vol C Tables 4.2.6.8 and 6.1.1.4'
N N 0.0061 0.0033 'International Tables Vol C Tables 4.2.6.8 and 6.1.1.4'
Sb Sb -0.5866 1.5461 'International Tables Vol C Tables 4.2.6.8 and 6.1.1.4'

loop_
_geom_angle_atom_site_label_1
_geom_angle_atom_site_label_2
_geom_angle_atom_site_label_3
_geom_angle
_geom_angle_site_symmetry_1
_geom_angle_site_symmetry_3
_geom_angle_publ_flag
N3 Sb1 N3 100.8(2) . 2_656 y
N3 Sb1 N2 74.43(12) . . y
N3 Sb1 N2 87.92(12) 2_656 . ?
N3 Sb1 N2 87.92(12) . 2_656 y
N3 Sb1 N2 74.43(12) 2_656 2_656 ?
N2 Sb1 N2 152.3(2) . 2_656 y
N3 Sb1 Sb2 38.59(9) . . ?
N3 Sb1 Sb2 104.59(9) 2_656 . ?
N2 Sb1 Sb2 37.84(8) . . ?
N2 Sb1 Sb2 126.24(8) 2_656 . ?
N3 Sb1 Sb2 104.59(9) . 2_656 ?
N3 Sb1 Sb2 38.59(9) 2_656 2_656 ?
N2 Sb1 Sb2 126.24(8) . 2_656 ?
N2 Sb1 Sb2 37.84(8) 2_656 2_656 ?
Sb2 Sb1 Sb2 130.89(2) . 2_656 ?
N3 Sb1 K1 50.41(9) . . ?
N3 Sb1 K1 50.41(9) 2_656 . ?
N2 Sb1 K1 76.17(8) . . ?
N2 Sb1 K1 76.17(8) 2_656 . ?
Sb2 Sb1 K1 65.445(9) . . ?
Sb2 Sb1 K1 65.445(9) 2_656 . ?
N2 Sb2 N3 80.04(12) . . y
N2 Sb2 N1 96.03(14) . . y
N3 Sb2 N1 94.45(14) . . y
N2 Sb2 Sb1 42.82(9) . . ?
N3 Sb2 Sb1 39.43(9) . . ?
N1 Sb2 Sb1 107.17(12) . . ?
N2 Sb2 K1 76.10(9) . . ?
N3 Sb2 K1 48.28(9) . . ?
N1 Sb2 K1 48.19(11) . . ?
Sb1 Sb2 K1 62.67(2) . . ?
N1 K1 N1 167.1(2) . 2_656 y
N1 K1 N3 65.83(10) . . y
N1 K1 N3 103.02(11) 2_656 . ?
N1 K1 N3 103.02(11) . 2_656 ?
N1 K1 N3 65.83(10) 2_656 2_656 ?
N3 K1 N3 69.94(13) . 2_656 y
N1 K1 C10 24.19(10) . . ?
N1 K1 C10 155.24(10) 2_656 . ?
N3 K1 C10 83.28(9) . . ?
N3 K1 C10 94.97(9) 2_656 . ?
N1 K1 C10 155.24(10) . 2_656 ?
N1 K1 C10 24.19(10) 2_656 2_656 ?
N3 K1 C10 94.97(9) . 2_656 ?
N3 K1 C10 83.28(9) 2_656 2_656 ?
C10 K1 C10 177.88(14) . 2_656 ?
N1 K1 C15 44.68(11) . . ?
N1 K1 C15 142.39(11) 2_656 . ?
N3 K1 C15 108.27(10) . . ?
N3 K1 C15 106.10(10) 2_656 . ?
C10 K1 C15 25.18(10) . . ?
C10 K1 C15 156.68(11) 2_656 . ?
N1 K1 C15 142.39(11) . 2_656 ?
N1 K1 C15 44.68(11) 2_656 2_656 ?
N3 K1 C15 106.10(10) . 2_656 ?
N3 K1 C15 108.27(10) 2_656 2_656 ?
C10 K1 C15 156.68(11) . 2_656 ?
C10 K1 C15 25.18(10) 2_656 2_656 ?
C15 K1 C15 137.7(2) . 2_656 ?
N1 K1 Sb1 83.55(8) . . ?
N1 K1 Sb1 83.54(8) 2_656 . ?
N3 K1 Sb1 34.97(6) . . ?
N3 K1 Sb1 34.97(6) 2_656 . ?
C10 K1 Sb1 88.94(7) . . ?
C10 K1 Sb1 88.94(7) 2_656 . ?
C15 K1 Sb1 111.13(8) . . ?
C15 K1 Sb1 111.13(8) 2_656 . ?
N1 K1 Sb2 133.66(9) . 2_656 ?
N1 K1 Sb2 33.99(8) 2_656 2_656 ?
N3 K1 Sb2 80.02(7) . 2_656 ?
N3 K1 Sb2 33.04(7) 2_656 2_656 ?
C10 K1 Sb2 127.92(7) . 2_656 ?
C10 K1 Sb2 50.40(7) 2_656 2_656 ?
C15 K1 Sb2 134.40(8) . 2_656 ?
C15 K1 Sb2 75.25(8) 2_656 2_656 ?
Sb1 K1 Sb2 51.88(2) . 2_656 ?
N1 K1 Sb2 33.99(8) . . ?
N1 K1 Sb2 133.66(9) 2_656 . ?
N3 K1 Sb2 33.04(7) . . ?
N3 K1 Sb2 80.02(7) 2_656 . ?
C10 K1 Sb2 50.40(7) . . ?
C10 K1 Sb2 127.92(7) 2_656 . ?
C15 K1 Sb2 75.25(8) . . ?
C15 K1 Sb2 134.40(8) 2_656 . ?
Sb1 K1 Sb2 51.88(2) . . ?
Sb2 K1 Sb2 103.77(4) 2_656 . ?
C10 N1 Sb2 117.5(3) . . ?
C10 N1 K1 105.0(3) . . ?
Sb2 N1 K1 97.82(14) . . y
N1 C10 C11 113.7(4) . . ?
N1 C10 C15 111.3(3) . . ?
C11 C10 C15 109.6(4) . . ?
N1 C10 K1 50.8(2) . . ?
C11 C10 K1 164.2(3) . . ?
C15 C10 K1 77.7(2) . . ?
C10 C11 C12 112.6(4) . . ?
C13 C12 C11 111.2(4) . . ?
C14 C13 C12 111.2(4) . . ?
C13 C14 C15 111.6(4) . . ?
C10 C15 C14 112.0(4) . . ?
C10 C15 K1 77.1(2) . . ?
C14 C15 K1 140.2(3) . . ?
C20 N2 Sb2 125.2(2) . . ?
C20 N2 Sb1 115.5(2) . . ?
Sb2 N2 Sb1 99.35(13) . . y
N2 C20 C25 113.1(3) . . ?
N2 C20 C21 115.5(3) . . ?
C25 C20 C21 109.6(3) . . ?
C20 C21 C22 111.7(3) . . ?
C23 C22 C21 111.4(3) . . ?
C22 C23 C24 111.1(3) . . ?
C23 C24 C25 112.1(3) . . ?
C20 C25 C24 111.6(3) . . ?
C30 N3 Sb2 124.6(2) . . ?
C30 N3 Sb1 120.8(2) . . ?
Sb2 N3 Sb1 101.98(14) . . y
C30 N3 K1 110.1(2) . . ?
Sb2 N3 K1 98.68(12) . . y
Sb1 N3 K1 94.63(11) . . y
N3 C30 C31 114.3(3) . . ?
N3 C30 C35 111.7(3) . . ?
C31 C30 C35 109.9(3) . . ?
C30 C31 C32 112.3(4) . . ?
C33 C32 C31 110.5(4) . . ?
C34 C33 C32 111.5(4) . . ?
C33 C34 C35 112.2(4) . . ?
C30 C35 C34 111.0(4) . . ?
C3T C2T C7T 120.0 . . ?
C3T C2T C1T 120.1(3) . . ?
C7T C2T C1T 119.9(3) . . ?
C2T C3T C4T 120.0 . . ?
C5T C4T C3T 120.0 . . ?
C4T C5T C6T 120.0 . . ?
C7T C6T C5T 120.0 . . ?
C6T C7T C2T 120.0 . . ?
C3U C2U C7U 120.0 . . ?
C3U C2U C1U 120.4(4) . . ?
C7U C2U C1U 119.6(4) . . ?
C4U C3U C2U 120.0 . . ?
C5U C4U C3U 120.0 . . ?
C4U C5U C6U 120.0 . . ?
C5U C6U C7U 120.0 . . ?
C6U C7U C2U 120.0 . . ?

loop_
_geom_bond_atom_site_label_1
_geom_bond_atom_site_label_2
_geom_bond_distance
_geom_bond_site_symmetry_2
_geom_bond_publ_flag
Sb1 N3 2.093(3) . y
Sb1 N3 2.093(3) 2_656 ?
Sb1 N2 2.220(3) . y
Sb1 N2 2.220(3) 2_656 ?
Sb1 Sb2 3.2228(5) . ?
Sb1 Sb2 3.2228(5) 2_656 ?
Sb1 K1 3.639(2) . ?
Sb2 N2 2.004(3) . y
Sb2 N3 2.055(3) . y
Sb2 N1 2.103(4) . y
Sb2 K1 3.7259(10) . ?
K1 N1 2.803(4) . y
K1 N1 2.803(4) 2_656 ?
K1 N3 2.813(3) . y
K1 N3 2.813(4) 2_656 ?
K1 C10 3.494(4) . ?
K1 C10 3.494(4) 2_656 ?
K1 C15 3.502(5) . ?
K1 C15 3.502(5) 2_656 ?
K1 Sb2 3.7259(10) 2_656 ?
N1 C10 1.482(5) . ?
C10 C11 1.522(6) . ?
C10 C15 1.525(6) . ?
C11 C12 1.530(6) . ?
C12 C13 1.521(6) . ?
C13 C14 1.514(7) . ?
C14 C15 1.526(6) . ?
N2 C20 1.467(5) . ?
C20 C25 1.525(5) . ?
C20 C21 1.526(5) . ?
C21 C22 1.533(6) . ?
C22 C23 1.519(6) . ?
C23 C24 1.520(6) . ?
C24 C25 1.526(6) . ?
N3 C30 1.467(5) . ?
C30 C31 1.518(6) . ?
C30 C35 1.522(6) . ?
C31 C32 1.532(6) . ?
C32 C33 1.520(7) . ?
C33 C34 1.500(7) . ?
C34 C35 1.540(6) . ?
C1T C2T 1.468(10) . ?
C2T C3T 1.39 . ?
C2T C7T 1.39 . ?
C3T C4T 1.39 . ?
C4T C5T 1.39 . ?
C5T C6T 1.39 . ?
C6T C7T 1.39 . ?
C1U C2U 1.460(12) . ?
C2U C3U 1.39 . ?
C2U C7U 1.39 . ?
C3U C4U 1.39 . ?
C4U C5U 1.39 . ?
C5U C6U 1.39 . ?
C6U C7U 1.39 . ?
